data_2004503
loop_
_publ_author_name
'Paluchowska, B.'
'Maurin, J. K.'
'Leciejewicz, J.'

_publ_section_title
;
 The Role of C---H&#x00B7;&#x00B7;&#x00B7;O Bonds in Stabilizing
 3-Furancarboxylic Acid and its Complexes with Calcium and Strontium
;
_journal_issue 2
_journal_name_full 'Acta Crystallographica Section C'
_journal_page_first 342
_journal_page_last 347
_journal_paper_doi 10.1107/S0108270195003246
_journal_volume 52
_journal_year 1996
_chemical_formula_moiety 'Sr 2+ ,(C5 H3 O3)2 1- , 3(H2 O)'
_chemical_formula_sum 'C10 H12 O9 Sr'
_chemical_formula_weight 363.82
_chemical_name_systematic
;
catena-(Triaqua-(3-furancarboxylato)strontium 3-furancarboxylate)
;
_space_group_IT_number 14
_symmetry_cell_setting monoclinic
_symmetry_space_group_name_Hall '-P 2ybc'
_symmetry_space_group_name_H-M 'P 1 21/c 1'
_cell_angle_alpha 90.00
_cell_angle_beta 91.82(3)
_cell_angle_gamma 90.00
_cell_formula_units_Z 4
_cell_length_a 7.28600(10)
_cell_length_b 28.853(6)
_cell_length_c 6.79700(10)
_cell_measurement_reflns_used 25
_cell_measurement_temperature 293(2)
_cell_measurement_theta_max 25
_cell_measurement_theta_min 20
_cell_volume 1428.2(3)
_computing_cell_refinement 'Kuma KM-4 User's Guide (Kuma, 1989)'
_computing_data_collection 'Kuma KM-4 User's Guide (Kuma, 1989)'
_computing_data_reduction 'Kuma KM-4 User's Guide (Kuma, 1989)'
_computing_structure_refinement 'SHELXL93 (Sheldrick, 1993)'
_computing_structure_solution 'SHELXS86 (Sheldrick, 1990)'
_diffrn_ambient_temperature 293(2)
_diffrn_measurement_device 'Kuma KM4 computer-controlled four-circle \k-axis'
_diffrn_measurement_method \w/2\q
_diffrn_radiation_monochromator graphite
_diffrn_radiation_source 'fine-focus sealed tube'
_diffrn_radiation_type CuK\a
_diffrn_radiation_wavelength 1.54178
_diffrn_reflns_av_R_equivalents 0.0511
_diffrn_reflns_av_sigmaI/netI 0.0361
_diffrn_reflns_limit_h_max 6
_diffrn_reflns_limit_h_min -9
_diffrn_reflns_limit_k_max 30
_diffrn_reflns_limit_k_min 0
_diffrn_reflns_limit_l_max 0
_diffrn_reflns_limit_l_min -8
_diffrn_reflns_number 1704
_diffrn_reflns_theta_max 79.47
_diffrn_reflns_theta_min 6.08
_diffrn_standards_decay_% none
_diffrn_standards_interval_count 100
_diffrn_standards_number 3
_exptl_absorpt_coefficient_mu 5.642
_exptl_absorpt_correction_T_max 1.690
_exptl_absorpt_correction_T_min 0.483
_exptl_absorpt_correction_type 'refdelf (Walker & Stuart, 1983)'
_exptl_crystal_colour colourless
_exptl_crystal_density_diffrn 1.692
_exptl_crystal_description plate
_exptl_crystal_F_000 728
_exptl_crystal_size_max 0.3
_exptl_crystal_size_mid 0.15
_exptl_crystal_size_min 0.1
_refine_diff_density_max 0.563
_refine_diff_density_min -0.698
_refine_ls_extinction_coef 0.011(3)
_refine_ls_extinction_method 'SHELXL93 (Sheldrick, 1993)'
_refine_ls_goodness_of_fit_all 0.992
_refine_ls_goodness_of_fit_obs 0.994
_refine_ls_hydrogen_treatment refxyz
_refine_ls_matrix_type full
_refine_ls_number_parameters 186
_refine_ls_number_reflns 1315
_refine_ls_number_restraints 3
_refine_ls_restrained_S_all 1.001
_refine_ls_restrained_S_obs 0.994
_refine_ls_R_factor_all 0.0559
_refine_ls_R_factor_obs 0.0544
_refine_ls_shift/esd_max -0.001
_refine_ls_shift/esd_mean 0.000
_refine_ls_structure_factor_coef Fsqd
_refine_ls_weighting_scheme
;
calc w = 1/[\s^2^(F~o~^2^) + (0.1068P)^2^ + 1.6780P]
where P = (F~o~^2^ + 2F~c~^2^)/3
;
_refine_ls_wR_factor_all 0.1416
_refine_ls_wR_factor_obs 0.1366
_reflns_number_observed 1311
_reflns_number_total 1613
_reflns_observed_criterion >2sigma(I)
_cod_data_source_file jz1035.cif
_cod_data_source_block srfu3
_cod_original_cell_volume 1428.2(4)
_cod_original_sg_symbol_H-M 'P 21/c'
_cod_database_code 2004503

loop_
_symmetry_equiv_pos_as_xyz
'x, y, z'
'-x, y+1/2, -z+1/2'
'-x, -y, -z'
'x, -y-1/2, z-1/2'

loop_
_atom_site_aniso_label
_atom_site_aniso_U_11
_atom_site_aniso_U_22
_atom_site_aniso_U_33
_atom_site_aniso_U_12
_atom_site_aniso_U_13
_atom_site_aniso_U_23
Sr1 0.0554(6) 0.0596(6) 0.0454(5) -0.0003(4) 0.0077(3) -0.0008(3)
O13 0.078(4) 0.083(4) 0.046(2) -0.002(4) -0.006(3) 0.001(3)
O12 0.064(4) 0.075(4) 0.051(2) -0.005(3) 0.010(2) -0.004(2)
C16 0.034(4) 0.062(5) 0.057(4) -0.006(3) -0.001(3) -0.003(3)
C13 0.045(5) 0.071(6) 0.071(4) 0.003(4) 0.008(4) 0.000(4)
O11 0.125(9) 0.083(7) 0.155(9) 0.000(6) 0.020(7) -0.004(6)
C12 0.083(8) 0.075(8) 0.116(8) -0.004(6) 0.024(6) -0.008(6)
C15 0.096(9) 0.060(7) 0.134(10) -0.009(6) -0.009(8) 0.029(6)
C14 0.104(9) 0.076(8) 0.101(7) -0.001(7) -0.003(6) 0.024(6)
O22 0.064(4) 0.071(4) 0.069(3) -0.014(3) 0.007(3) -0.003(3)
O23 0.074(4) 0.070(4) 0.070(3) -0.005(3) 0.012(3) 0.004(3)
C23 0.069(6) 0.061(6) 0.085(5) -0.005(5) -0.006(5) 0.004(4)
O21 0.151(10) 0.065(6) 0.187(12) -0.020(6) 0.013(9) -0.007(7)
C22 0.102(10) 0.093(10) 0.116(8) -0.010(8) 0.012(7) -0.022(7)
C26 0.045(5) 0.076(6) 0.063(4) -0.017(4) 0.004(4) 0.000(4)
C25 0.123(14) 0.100(13) 0.183(19) -0.027(10) 0.011(12) 0.048(12)
C24 0.102(10) 0.084(9) 0.122(9) -0.018(7) 0.007(7) 0.016(7)
O4 0.053(3) 0.077(4) 0.064(3) -0.002(3) 0.007(3) 0.002(3)
O3 0.072(4) 0.076(4) 0.064(3) -0.001(3) 0.004(3) 0.004(3)
O5 0.066(8) 0.12(4) 0.075(11) 0.015(17) 0.004(8) 0.008(18)
O5' 0.066(8) 0.12(4) 0.075(11) 0.015(17) 0.004(8) 0.008(18)

loop_
_atom_site_label
_atom_site_fract_x
_atom_site_fract_y
_atom_site_fract_z
_atom_site_U_iso_or_equiv
_atom_site_thermal_displace_type
_atom_site_calc_flag
_atom_site_refinement_flags
_atom_site_disorder_group
_atom_site_type_symbol
Sr1 .17624(10) .28047(3) .76840(8) .0533(4) Uani d D . Sr
O13 .1188(9) .1968(3) .6100(7) .069(2) Uani d . . O
O12 .0910(9) .1986(2) .9270(7) .0633(15) Uani d . . O
C16 .1121(11) .1765(3) .7662(10) .051(2) Uani d . . C
C13 .1191(13) .1256(4) .7762(12) .062(2) Uani d . . C
O11 .1540(17) .0532(4) .680(2) .121(3) Uani d . . O
C12 .1528(19) .0967(5) .624(2) .091(3) Uani d . . C
H12 .1725(19) .1066(5) .496(2) .109 Uiso calc R . H
C15 .119(2) .0534(4) .875(3) .097(4) Uani d . . C
H15 .114(2) .0271(4) .954(3) .116 Uiso calc R . H
C14 .095(2) .0957(5) .9372(19) .094(3) Uani d . . C
H14 .067(2) .1045(5) 1.0645(19) .112 Uiso calc R . H
O22 .6204(9) .3281(2) .1057(9) .068(2) Uani d . . O
O23 .6000(10) .3335(2) .4314(9) .071(2) Uani d . . O
C23 .6340(14) .4026(4) .2525(14) .072(3) Uani d . . C
O21 .625(2) .4765(4) .329(3) .134(4) Uani d . . O
C22 .604(2) .4330(6) .391(2) .104(4) Uani d . . C
H22 .571(2) .4251(6) .518(2) .124 Uiso calc R . H
C26 .6179(12) .3502(4) .2649(11) .061(2) Uani d . . C
C25 .678(3) .4729(7) .144(4) .135(6) Uani d . . C
H25 .709(3) .4978(7) .064(4) .162 Uiso calc R . H
C24 .682(2) .4271(5) .086(2) .102(4) Uani d . . C
H24 .711(2) .4152(5) -.037(2) .123 Uiso calc R . H
O4 .4382(8) .2517(2) .5160(8) .0647(15) Uani d . . O
H42 .4489(17) .2848(11) .5054(17) .097 Uiso d . . H
H41 .3012(17) .2467(11) .5251(17) .097 Uiso d . . H
O3 .3998(10) .3499(2) .7691(8) .071(2) Uani d . . O
H31 .4763(14) .3476(11) .6556(17) .106 Uiso d . . H
H32 .4772(14) .3423(11) .8880(17) .106 Uiso d . . H
O5 -0.134(7) .324(4) .764(10) .088(13) Uani d PD 1 O
O5' -0.157(6) .310(4) .782(15) .088(13) Uani d PD 2 O
H51 -0.190(7) .317(4) .901(13) .133 Uiso d . . H
H52 -0.229(7) .324(4) .655(13) .133 Uiso d . . H

loop_
_atom_type_symbol
_atom_type_description
_atom_type_scat_dispersion_real
_atom_type_scat_dispersion_imag
_atom_type_scat_source
C C 0.0181 0.0091 'International Tables Vol C Tables 4.2.6.8 and 6.1.1.4'
H H 0.0000 0.0000 'International Tables Vol C Tables 4.2.6.8 and 6.1.1.4'
O O 0.0492 0.0322 'International Tables Vol C Tables 4.2.6.8 and 6.1.1.4'
Sr Sr -0.3528 1.8200 'International Tables Vol C Tables 4.2.6.8 and 6.1.1.4'

loop_
_geom_angle_atom_site_label_1
_geom_angle_atom_site_label_2
_geom_angle_atom_site_label_3
_geom_angle_site_symmetry_1
_geom_angle_site_symmetry_3
_geom_angle
_geom_angle_publ_flag
O12 Sr1 O13 4_565 4_566 141.2(2) no
O12 Sr1 O5' 4_565 . 75.(2) yes
O13 Sr1 O5' 4_566 . 72.(2) yes
O12 Sr1 O3 4_565 . 87.2(2) yes
O13 Sr1 O3 4_566 . 85.3(2) yes
O5' Sr1 O3 . . 110.(3) yes
O12 Sr1 O5 4_565 . 71.1(16) yes
O13 Sr1 O5 4_566 . 72.9(14) yes
O3 Sr1 O5 . . 100.(3) yes
O12 Sr1 O4 4_565 4_566 146.5(2) no
O13 Sr1 O4 4_566 4_566 68.8(2) yes
O5' Sr1 O4 . 4_566 138.(2) no
O3 Sr1 O4 . 4_566 80.2(2) yes
O5 Sr1 O4 . 4_566 141.5(14) no
O12 Sr1 O13 4_565 . 79.0(2) yes
O13 Sr1 O13 4_566 . 126.3(2) yes
O5' Sr1 O13 . . 100.(3) yes
O3 Sr1 O13 . . 142.4(2) yes
O5 Sr1 O13 . . 108.(2) yes
O4 Sr1 O13 4_566 . 92.3(2) yes
O12 Sr1 O12 4_565 . 122.8(2) yes
O13 Sr1 O12 4_566 . 78.9(2) yes
O5' Sr1 O12 . . 93.(2) yes
O3 Sr1 O12 . . 146.9(2) yes
O5 Sr1 O12 . . 103.(3) yes
O4 Sr1 O12 4_566 . 67.1(2) yes
O13 Sr1 O12 . . 47.9(2) yes
O12 Sr1 O4 4_565 . 69.1(2) yes
O13 Sr1 O4 4_566 . 144.6(2) no
O5' Sr1 O4 . . 143.(2) no
O3 Sr1 O4 . . 77.5(2) yes
O5 Sr1 O4 . . 140.2(16) no
O4 Sr1 O4 4_566 . 77.92(15) yes
O13 Sr1 O4 . . 64.9(2) yes
O12 Sr1 O4 . . 99.2(2) yes
C16 O12 Sr1 . . 93.5(5) yes
Sr1 O12 Sr1 4_566 . 96.2(2) no
O13 C16 O12 . . 120.9(8) yes
O13 C16 C13 . . 121.3(7) yes
O12 C16 C13 . . 117.7(7) yes
C12 C13 C14 . . 104.3(11) yes
C12 C13 C16 . . 125.7(9) yes
C14 C13 C16 . . 130.0(10) yes
C12 O11 C15 . . 106.1(11) yes
O11 C12 C13 . . 111.4(12) yes
C14 C15 O11 . . 110.6(11) yes
C15 C14 C13 . . 107.5(13) yes
C22 C23 C24 . . 107.5(13) yes
C22 C23 C26 . . 127.6(11) yes
C24 C23 C26 . . 124.9(11) yes
C22 O21 C25 . . 105.4(13) yes
C23 C22 O21 . . 112.2(15) yes
O23 C26 O22 . . 126.3(9) yes
O23 C26 C23 . . 116.6(8) yes
O22 C26 C23 . . 117.0(8) yes
O21 C25 C24 . . 110.6(14) yes
C25 C24 C23 . . 104.2(16) yes
Sr1 O4 Sr1 4_565 . 90.1(2) no

loop_
_geom_bond_atom_site_label_1
_geom_bond_atom_site_label_2
_geom_bond_site_symmetry_2
_geom_bond_distance
_geom_bond_publ_flag
Sr1 O12 4_565 2.458(5) yes
Sr1 O13 4_566 2.461(5) yes
Sr1 O5' . 2.58(2) yes
Sr1 O3 . 2.582(7) yes
Sr1 O5 . 2.59(2) yes
Sr1 O4 4_566 2.670(6) yes
Sr1 O13 . 2.671(7) yes
Sr1 O12 . 2.677(7) yes
Sr1 O4 . 2.736(6) yes
Sr1 Sr1 4_565 3.8263(9) yes
O13 C16 . 1.216(10) yes
O12 C16 . 1.280(10) yes
C16 C13 . 1.469(14) yes
C13 C12 . 1.36(2) yes
C13 C14 . 1.41(2) yes
O11 C12 . 1.31(2) yes
O11 C15 . 1.36(2) yes
C15 C14 . 1.30(2) yes
O22 C26 . 1.257(11) yes
O23 C26 . 1.241(10) yes
C23 C22 . 1.31(2) yes
C23 C24 . 1.39(2) yes
C23 C26 . 1.520(15) yes
O21 C22 . 1.33(2) yes
O21 C25 . 1.34(3) yes
C25 C24 . 1.38(3) yes
